data_7203072
loop_
_publ_author_name
'Piotrkowska, Barbara'
'Gdaniec, Maria'
'Milewska, Maria J.'
'Po\/lo\'nski, Tadeusz'

_publ_section_title
;
 Aryl--perfluoroaryl stacking interactions, hydrogen bonding and steric
 effects in controlling the structure of supramolecular assemblies of
 N,N&#x2032;-diaryloxalamides
;
_journal_issue 10
_journal_name_full CrystEngComm
_journal_page_first 868
_journal_paper_doi 10.1039/b709654b
_journal_volume 9
_journal_year 2007
_chemical_formula_moiety 'C18 H20 N2 O2'
_chemical_formula_sum 'C18 H20 N2 O2'
_chemical_formula_weight 296.36
_chemical_name_systematic
;
N,N'-bis(3,5-dimethylphenyl)ethanediamide
;
_space_group_IT_number 14
_symmetry_cell_setting monoclinic
_symmetry_space_group_name_Hall '-P 2ybc'
_symmetry_space_group_name_H-M 'P 1 21/c 1'
_atom_sites_solution_hydrogens geom
_atom_sites_solution_primary direct
_atom_sites_solution_secondary difmap
_audit_creation_method SHELXL-97
_cell_angle_alpha 90.00
_cell_angle_beta 107.312(11)
_cell_angle_gamma 90.00
_cell_formula_units_Z 2
_cell_length_a 10.8750(13)
_cell_length_b 4.7200(7)
_cell_length_c 15.978(2)
_cell_measurement_reflns_used 5668
_cell_measurement_temperature 293(2)
_cell_measurement_theta_max 50
_cell_measurement_theta_min 4
_cell_volume 783.00(18)
_computing_cell_refinement
;
Oxford Diffraction, CrysAlis Software, Version 1.171, 2003
;
_computing_data_collection
;
Oxford Diffraction, CrysAlis Software, Version 1.171, 2003
;
_computing_data_reduction
;
Oxford Diffraction, CrysAlis Software, Version 1.171, 2003
;
_computing_molecular_graphics
; 'Stereochemical Workstation (Siemens
Analytical X-Ray Instruments, Inc., 1989)'
;
_computing_publication_material 'SHELXL-97 (Sheldrick, 1997)'
_computing_structure_refinement 'SHELXL-97 (Sheldrick, 1997)'
_computing_structure_solution 'SHELXS-97 (Sheldrick, 1997)'
_diffrn_ambient_temperature 293(2)
_diffrn_measured_fraction_theta_full 0.991
_diffrn_measured_fraction_theta_max 0.991
_diffrn_measurement_device_type 'KumaCCD diffractometer'
_diffrn_measurement_method '\o scan'
_diffrn_radiation_monochromator graphite
_diffrn_radiation_source 'fine-focus sealed tube'
_diffrn_radiation_type MoK\a
_diffrn_radiation_wavelength 0.71073
_diffrn_reflns_av_R_equivalents 0.0849
_diffrn_reflns_av_sigmaI/netI 0.0394
_diffrn_reflns_limit_h_max 12
_diffrn_reflns_limit_h_min -12
_diffrn_reflns_limit_k_max 5
_diffrn_reflns_limit_k_min -5
_diffrn_reflns_limit_l_max 19
_diffrn_reflns_limit_l_min -17
_diffrn_reflns_number 7563
_diffrn_reflns_theta_full 25.00
_diffrn_reflns_theta_max 24.98
_diffrn_reflns_theta_min 4.74
_diffrn_standards_decay_% 0
_diffrn_standards_interval_count 50
_exptl_absorpt_coefficient_mu 0.083
_exptl_absorpt_correction_type none
_exptl_crystal_colour colorless
_exptl_crystal_density_diffrn 1.257
_exptl_crystal_density_method 'not measured'
_exptl_crystal_description prism
_exptl_crystal_F_000 316
_exptl_crystal_size_max 0.2
_exptl_crystal_size_mid 0.1
_exptl_crystal_size_min 0.1
_refine_diff_density_max 0.151
_refine_diff_density_min -0.220
_refine_diff_density_rms 0.043
_refine_ls_extinction_coef 0.041(12)
_refine_ls_extinction_expression Fc^*^=kFc[1+0.001xFc^2^\l^3^/sin(2\q)]^-1/4^
_refine_ls_extinction_method SHELXL
_refine_ls_goodness_of_fit_ref 1.100
_refine_ls_hydrogen_treatment constr
_refine_ls_matrix_type full
_refine_ls_number_parameters 119
_refine_ls_number_reflns 1366
_refine_ls_number_restraints 0
_refine_ls_restrained_S_all 1.100
_refine_ls_R_factor_all 0.0506
_refine_ls_R_factor_gt 0.0459
_refine_ls_shift/su_max 0.000
_refine_ls_shift/su_mean 0.000
_refine_ls_structure_factor_coef Fsqd
_refine_ls_weighting_details 'calc w=1/[\s^2^(Fo^2^)+(0.0869P)^2^+0.0483P] where P=(Fo^2^+2Fc^2^)/3'
_refine_ls_weighting_scheme calc
_refine_ls_wR_factor_gt 0.1293
_refine_ls_wR_factor_ref 0.1345
_reflns_number_gt 1210
_reflns_number_total 1366
_reflns_threshold_expression >2sigma(I)
_cod_data_source_file b709654b.txt
_cod_data_source_block 4
_cod_original_cell_volume 783.02(19)
_cod_original_sg_symbol_H-M P21/c
_cod_database_code 7203072

loop_
_symmetry_equiv_pos_as_xyz
'x, y, z'
'-x, y+1/2, -z+1/2'
'-x, -y, -z'
'x, -y-1/2, z-1/2'

loop_
_atom_site_label
_atom_site_type_symbol
_atom_site_fract_x
_atom_site_fract_y
_atom_site_fract_z
_atom_site_U_iso_or_equiv
_atom_site_adp_type
_atom_site_occupancy
_atom_site_symmetry_multiplicity
_atom_site_calc_flag
_atom_site_refinement_flags
_atom_site_disorder_assembly
_atom_site_disorder_group
O1 O 0.10978(10) 0.3435(2) -0.04640(6) 0.0495(4) Uani 1 1 d . . .
N1 N 0.07294(11) 0.2614(2) 0.08563(7) 0.0403(4) Uani 1 1 d . . .
H1 H 0.0248 0.3313 0.1178 0.050(4) Uiso 1 1 d R . .
C1 C 0.05390(12) 0.3885(2) 0.00792(8) 0.0370(4) Uani 1 1 d . . .
C2 C 0.16368(12) 0.0513(3) 0.12654(8) 0.0353(4) Uani 1 1 d . . .
C3 C 0.16202(13) -0.0429(3) 0.20867(9) 0.0400(4) Uani 1 1 d . . .
H3 H 0.0988 0.0402 0.2362 0.053(4) Uiso 1 1 d R . .
C4 C 0.24864(14) -0.2467(3) 0.25334(8) 0.0408(4) Uani 1 1 d . . .
C5 C 0.33695(13) -0.3543(3) 0.21404(9) 0.0416(4) Uani 1 1 d . . .
H5 H 0.3983 -0.4935 0.2465 0.058(4) Uiso 1 1 d R . .
C6 C 0.33943(13) -0.2642(3) 0.13205(9) 0.0394(4) Uani 1 1 d . . .
C7 C 0.25132(12) -0.0598(3) 0.08791(8) 0.0376(4) Uani 1 1 d . . .
H7 H 0.2517 0.0032 0.0311 0.039(4) Uiso 1 1 d R . .
C8 C 0.24630(17) -0.3501(4) 0.34162(10) 0.0575(5) Uani 1 1 d . . .
H81 H 0.1800 -0.4738 0.3393 0.077(9) Uiso 0.75(4) 1 d PR . .
H82 H 0.2241 -0.2078 0.3795 0.067(8) Uiso 0.75(4) 1 d PR . .
H83 H 0.3274 -0.4178 0.3760 0.052(7) Uiso 0.75(4) 1 d PR . .
H81' H 0.2666 -0.5751 0.3461 0.033(18) Uiso 0.25(4) 1 d PR . .
H82' H 0.1631 -0.3146 0.3491 0.045(19) Uiso 0.25(4) 1 d PR . .
H83' H 0.3097 -0.2506 0.3869 0.06(3) Uiso 0.25(4) 1 d PR . .
C9 C 0.43326(15) -0.3867(4) 0.09000(11) 0.0551(5) Uani 1 1 d . . .
H91 H 0.4614 -0.2397 0.0515 0.058(8) Uiso 0.71(4) 1 d PR . .
H92 H 0.3921 -0.5013 0.0400 0.063(9) Uiso 0.71(4) 1 d PR . .
H93 H 0.5018 -0.4280 0.1279 0.063(9) Uiso 0.71(4) 1 d PR . .
H91' H 0.4452 -0.6133 0.1007 0.045(18) Uiso 0.29(4) 1 d PR . .
H92' H 0.5152 -0.2948 0.1133 0.07(2) Uiso 0.29(4) 1 d PR . .
H93' H 0.4038 -0.3496 0.0280 0.09(2) Uiso 0.29(4) 1 d PR . .

loop_
_atom_site_aniso_label
_atom_site_aniso_U_11
_atom_site_aniso_U_22
_atom_site_aniso_U_33
_atom_site_aniso_U_23
_atom_site_aniso_U_13
_atom_site_aniso_U_12
O1 0.0526(7) 0.0538(7) 0.0462(6) 0.0065(5) 0.0212(5) 0.0119(5)
N1 0.0402(7) 0.0419(7) 0.0407(7) 0.0033(5) 0.0149(5) 0.0056(5)
C1 0.0360(7) 0.0340(7) 0.0399(8) -0.0027(5) 0.0096(6) -0.0041(5)
C2 0.0339(7) 0.0334(7) 0.0368(7) -0.0021(5) 0.0077(5) -0.0022(5)
C3 0.0399(8) 0.0424(7) 0.0391(8) -0.0021(6) 0.0141(6) -0.0002(6)
C4 0.0410(8) 0.0444(8) 0.0356(8) -0.0007(5) 0.0091(6) -0.0034(6)
C5 0.0385(8) 0.0435(8) 0.0385(8) 0.0021(6) 0.0048(6) 0.0031(6)
C6 0.0349(7) 0.0423(8) 0.0399(8) -0.0043(6) 0.0093(6) -0.0008(5)
C7 0.0380(8) 0.0418(8) 0.0326(7) -0.0006(5) 0.0099(6) -0.0028(6)
C8 0.0611(11) 0.0705(11) 0.0422(9) 0.0098(8) 0.0177(8) 0.0109(9)
C9 0.0471(10) 0.0701(11) 0.0499(10) 0.0011(8) 0.0172(8) 0.0136(8)

loop_
_atom_type_symbol
_atom_type_description
_atom_type_scat_dispersion_real
_atom_type_scat_dispersion_imag
_atom_type_scat_source
C C 0.0033 0.0016 'International Tables Vol C Tables 4.2.6.8 and 6.1.1.4'
H H 0.0000 0.0000 'International Tables Vol C Tables 4.2.6.8 and 6.1.1.4'
N N 0.0061 0.0033 'International Tables Vol C Tables 4.2.6.8 and 6.1.1.4'
O O 0.0106 0.0060 'International Tables Vol C Tables 4.2.6.8 and 6.1.1.4'

loop_
_geom_angle_atom_site_label_1
_geom_angle_atom_site_label_2
_geom_angle_atom_site_label_3
_geom_angle
_geom_angle_site_symmetry_1
_geom_angle_site_symmetry_3
_geom_angle_publ_flag
C1 N1 C2 129.57(11) . . ?
C1 N1 H1 114.2 . . ?
C2 N1 H1 116.0 . . ?
O1 C1 N1 127.66(12) . . ?
O1 C1 C1 121.29(14) . 3_565 ?
N1 C1 C1 111.04(14) . 3_565 ?
C7 C2 C3 120.26(12) . . ?
C7 C2 N1 122.54(12) . . ?
C3 C2 N1 117.20(11) . . ?
C4 C3 C2 120.67(12) . . ?
C4 C3 H3 119.8 . . ?
C2 C3 H3 119.5 . . ?
C3 C4 C5 118.42(12) . . ?
C3 C4 C8 120.72(13) . . ?
C5 C4 C8 120.86(12) . . ?
C6 C5 C4 121.69(12) . . ?
C6 C5 H5 120.7 . . ?
C4 C5 H5 117.6 . . ?
C5 C6 C7 119.14(12) . . ?
C5 C6 C9 120.96(13) . . ?
C7 C6 C9 119.90(13) . . ?
C2 C7 C6 119.83(12) . . ?
C2 C7 H7 120.2 . . ?
C6 C7 H7 119.9 . . ?
C4 C8 H81 113.7 . . ?
C4 C8 H82 115.7 . . ?
H81 C8 H82 97.2 . . ?
C4 C8 H83 112.5 . . ?
H81 C8 H83 113.2 . . ?
H82 C8 H83 103.3 . . ?
C4 C8 H81' 108.8 . . ?
H81 C8 H81' 61.4 . . ?
H82 C8 H81' 135.5 . . ?
H83 C8 H81' 59.6 . . ?
C4 C8 H82' 109.9 . . ?
H81 C8 H82' 50.2 . . ?
H82 C8 H82' 52.5 . . ?
H83 C8 H82' 137.4 . . ?
H81' C8 H82' 110.1 . . ?
C4 C8 H83' 109.9 . . ?
H81 C8 H83' 135.9 . . ?
H82 C8 H83' 56.9 . . ?
H83 C8 H83' 52.5 . . ?
H81' C8 H83' 110.1 . . ?
H82' C8 H83' 108.1 . . ?
C6 C9 H91 111.7 . . ?
C6 C9 H92 112.4 . . ?
H91 C9 H92 91.8 . . ?
C6 C9 H93 110.3 . . ?
H91 C9 H93 103.4 . . ?
H92 C9 H93 124.7 . . ?
C6 C9 H91' 112.1 . . ?
H91 C9 H91' 135.6 . . ?
H92 C9 H91' 65.1 . . ?
H93 C9 H91' 67.3 . . ?
C6 C9 H92' 109.2 . . ?
H91 C9 H92' 61.5 . . ?
H92 C9 H92' 136.7 . . ?
H93 C9 H92' 45.3 . . ?
H91' C9 H92' 109.3 . . ?
C6 C9 H93' 109.3 . . ?
H91 C9 H93' 48.0 . . ?
H92 C9 H93' 46.7 . . ?
H93 C9 H93' 138.0 . . ?
H91' C9 H93' 109.2 . . ?
H92' C9 H93' 107.6 . . ?

loop_
_geom_bond_atom_site_label_1
_geom_bond_atom_site_label_2
_geom_bond_distance
_geom_bond_site_symmetry_2
_geom_bond_publ_flag
O1 C1 1.2172(16) . ?
N1 C1 1.3384(16) . ?
N1 C2 1.4146(17) . ?
N1 H1 0.8985 . ?
C1 C1 1.539(2) 3_565 ?
C2 C7 1.3836(19) . ?
C2 C3 1.3909(18) . ?
C3 C4 1.386(2) . ?
C3 H3 1.0003 . ?
C4 C5 1.390(2) . ?
C4 C8 1.500(2) . ?
C5 C6 1.385(2) . ?
C5 H5 0.9698 . ?
C6 C7 1.3946(18) . ?
C6 C9 1.495(2) . ?
C7 H7 0.9559 . ?
C8 H81 0.9202 . ?
C8 H82 0.9811 . ?
C8 H83 0.9456 . ?
C8 H81' 1.0824 . ?
C8 H82' 0.9619 . ?
C8 H83' 0.9606 . ?
C9 H91 1.0319 . ?
C9 H92 0.9581 . ?
C9 H93 0.8316 . ?
C9 H91' 1.0850 . ?
C9 H92' 0.9610 . ?
C9 H93' 0.9622 . ?

loop_
_geom_hbond_atom_site_label_D
_geom_hbond_atom_site_label_H
_geom_hbond_atom_site_label_A
_geom_hbond_distance_DH
_geom_hbond_distance_HA
_geom_hbond_distance_DA
_geom_hbond_angle_DHA
_geom_hbond_site_symmetry_A
C7 H7 O1 0.96 2.31 2.9380(16) 122.2 .
N1 H1 O1 0.90 2.19 2.6602(14) 111.8 3_565
